data_7048471
loop_
_publ_author_name
'Sun, Nana'
'Wang, Hailong'
'Liu, Tao'
'Qi, Dongdong'
'Jiang, Jianzhuang'

_publ_section_title
;
 Magnetic investigations over reversibly switched chiral
 (phthalocyaninato)(porphyrinato) dysprosium double-decker compounds.
;
_journal_issue 5
_journal_name_full 'Dalton transactions (Cambridge, England : 2003)'
_journal_page_first 1586
_journal_page_last 1590
_journal_paper_doi 10.1039/c8dt04008g
_journal_volume 48
_journal_year 2019
_chemical_formula_sum 'C94 H34 Cl4 Dy0.5 N6 O2'
_chemical_formula_weight 1502.32
_space_group_crystal_system orthorhombic
_space_group_IT_number 18
_space_group_name_Hall 'P 2 2ab'
_space_group_name_H-M_alt 'P 21 21 2'
_symmetry_space_group_name_Hall 'P 2 2ab'
_symmetry_space_group_name_H-M 'P 21 21 2'
_atom_sites_solution_hydrogens geom
_audit_creation_method SHELXL-2014/7
_audit_update_record
;
2018-08-15 deposited with the CCDC.
2019-01-03 downloaded from the CCDC.
;
_cell_angle_alpha 90
_cell_angle_beta 90
_cell_angle_gamma 90
_cell_formula_units_Z 4
_cell_length_a 21.7576(4)
_cell_length_b 21.4063(5)
_cell_length_c 15.2756(3)
_cell_measurement_reflns_used 9168
_cell_measurement_temperature 150
_cell_measurement_theta_max 24.9711
_cell_measurement_theta_min 2.9595
_cell_volume 7114.6(3)
_computing_structure_refinement 'SHELXL-2014/7 (Sheldrick, 2014)'
_diffrn_ambient_temperature 150
_diffrn_measured_fraction_theta_full 0.997
_diffrn_measured_fraction_theta_max 0.997
_diffrn_measurement_device_type 'Xcalibur, Eos, Gemini'
_diffrn_radiation_type MoK\a
_diffrn_radiation_wavelength 0.71073
_diffrn_reflns_av_R_equivalents 0.0387
_diffrn_reflns_av_unetI/netI 0.0672
_diffrn_reflns_Laue_measured_fraction_full 0.997
_diffrn_reflns_Laue_measured_fraction_max 0.997
_diffrn_reflns_limit_h_max 25
_diffrn_reflns_limit_h_min -23
_diffrn_reflns_limit_k_max 25
_diffrn_reflns_limit_k_min -17
_diffrn_reflns_limit_l_max 18
_diffrn_reflns_limit_l_min -18
_diffrn_reflns_number 26608
_diffrn_reflns_point_group_measured_fraction_full 0.997
_diffrn_reflns_point_group_measured_fraction_max 0.997
_diffrn_reflns_theta_full 25.025
_diffrn_reflns_theta_max 25.025
_diffrn_reflns_theta_min 2.965
_exptl_absorpt_coefficient_mu 0.742
_exptl_crystal_colour green
_exptl_crystal_density_diffrn 1.403
_exptl_crystal_description block
_exptl_crystal_F_000 3028
_refine_diff_density_max 2.001
_refine_diff_density_min -0.853
_refine_diff_density_rms 0.188
_refine_ls_abs_structure_details
;
 Flack x determined using 4057 quotients [(I+)-(I-)]/[(I+)+(I-)]
 (Parsons, Flack and Wagner, Acta Cryst. B69 (2013) 249-259).
;
_refine_ls_abs_structure_Flack -0.001(5)
_refine_ls_extinction_method none
_refine_ls_goodness_of_fit_ref 1.076
_refine_ls_hydrogen_treatment constr
_refine_ls_matrix_type full
_refine_ls_number_parameters 948
_refine_ls_number_reflns 12552
_refine_ls_number_restraints 342
_refine_ls_restrained_S_all 1.108
_refine_ls_R_factor_all 0.1000
_refine_ls_R_factor_gt 0.0853
_refine_ls_shift/su_max 0.000
_refine_ls_shift/su_mean 0.000
_refine_ls_structure_factor_coef Fsqd
_refine_ls_weighting_details 'w=1/[\s^2^(Fo^2^)+(0.1686P)^2^+18.6442P] where P=(Fo^2^+2Fc^2^)/3'
_refine_ls_weighting_scheme calc
_refine_ls_wR_factor_gt 0.2307
_refine_ls_wR_factor_ref 0.2444
_reflns_Friedel_coverage 0.822
_reflns_Friedel_fraction_full 0.997
_reflns_Friedel_fraction_max 0.997
_reflns_number_gt 10669
_reflns_number_total 12552
_reflns_threshold_expression 'I > 2\s(I)'
_cod_data_source_file c8dt04008g2.cif
_cod_data_source_block shelx_CCDC2
_cod_depositor_comments 'Adding full bibliography for 7048469--7048471.cif.'
_cod_original_formula_sum 'C94 H34 Cl4 Dy0.50 N6 O2'
_cod_database_code 7048471
_shelx_shelxl_version_number 2014/7
_shelx_space_group_comment
;
The symmetry employed for this shelxl refinement is uniquely defined
by the following loop, which should always be used as a source of
symmetry information in preference to the above space-group names.
They are only intended as comments.
;

loop_
_space_group_symop_operation_xyz
'x, y, z'
'-x, -y, z'
'x+1/2, -y+1/2, -z'
'-x+1/2, y+1/2, -z'

loop_
_atom_site_label
_atom_site_type_symbol
_atom_site_fract_x
_atom_site_fract_y
_atom_site_fract_z
_atom_site_U_iso_or_equiv
_atom_site_adp_type
_atom_site_occupancy
_atom_site_site_symmetry_order
_atom_site_calc_flag
_atom_site_refinement_flags_posn
_atom_site_refinement_flags_adp
_atom_site_refinement_flags_occupancy
C1 C -0.0771(6) 0.6200(7) 0.6226(9) 0.025(3) Uani 1 1 d . . .
C2 C -0.1366(6) 0.6382(7) 0.6537(10) 0.027(3) Uani 1 1 d . . .
H2 H -0.1481 0.6781 0.6711 0.032 Uiso 1 1 calc R U .
C3 C -0.1724(6) 0.5879(6) 0.6535(9) 0.025(3) Uani 1 1 d . . .
H3 H -0.2135 0.5861 0.6701 0.030 Uiso 1 1 calc R U .
C4 C -0.1352(6) 0.5366(7) 0.6226(9) 0.019(3) Uani 1 1 d . . .
C5 C -0.1564(6) 0.4740(6) 0.6195(9) 0.018(3) Uani 1 1 d . . .
C6 C -0.1180(6) 0.4204(6) 0.6093(8) 0.021(3) Uani 1 1 d . . .
C7 C -0.1394(6) 0.3566(7) 0.6112(9) 0.024(3) Uani 1 1 d . . .
H7 H -0.1801 0.3433 0.6123 0.029 Uiso 1 1 calc R U .
C8 C -0.0886(6) 0.3200(6) 0.6112(9) 0.025(3) Uani 1 1 d . . .
H8 H -0.0878 0.2766 0.6106 0.030 Uiso 1 1 calc R U .
C9 C -0.0369(6) 0.3602(7) 0.6122(8) 0.018(3) Uani 1 1 d . . .
C10 C -0.0252(7) 0.6598(6) 0.6205(10) 0.025(3) Uani 1 1 d . . .
C11 C -0.2658(6) 0.4923(8) 0.5784(9) 0.029(3) Uani 1 1 d . . .
H11 H -0.2523 0.5136 0.5289 0.035 Uiso 1 1 calc R U .
C12 C -0.3287(6) 0.4892(8) 0.5963(11) 0.041(4) Uani 1 1 d . . .
H12 H -0.3572 0.5079 0.5592 0.049 Uiso 1 1 calc R U .
C13 C -0.3474(7) 0.4578(7) 0.6697(14) 0.046(4) Uani 1 1 d . . .
C14 C -0.3072(7) 0.4277(7) 0.7216(12) 0.039(4) Uani 1 1 d . . .
H14 H -0.3215 0.4045 0.7689 0.047 Uiso 1 1 calc R U .
C15 C -0.2454(7) 0.4310(6) 0.7053(10) 0.031(3) Uani 1 1 d . . .
H15 H -0.2179 0.4109 0.7425 0.037 Uiso 1 1 calc R U .
C16 C -0.2232(6) 0.4644(6) 0.6330(10) 0.026(3) Uani 1 1 d . . .
C17 C -0.0347(5) 0.7268(6) 0.6403(9) 0.023(3) Uani 1 1 d . . .
C18 C -0.0063(8) 0.7539(6) 0.7125(9) 0.033(3) Uani 1 1 d . . .
H18 H 0.0169 0.7289 0.7496 0.040 Uiso 1 1 calc R U .
C19 C -0.0119(7) 0.8180(7) 0.7310(12) 0.042(4) Uani 1 1 d . . .
H19 H 0.0069 0.8360 0.7796 0.051 Uiso 1 1 calc R U .
C20 C -0.0468(6) 0.8532(6) 0.6730(12) 0.038(4) Uani 1 1 d . . .
C21 C -0.0747(6) 0.8285(7) 0.6028(11) 0.034(3) Uani 1 1 d . . .
H21 H -0.0973 0.8539 0.5653 0.040 Uiso 1 1 calc R U .
C22 C -0.0699(6) 0.7651(7) 0.5860(10) 0.029(3) Uani 1 1 d . . .
H22 H -0.0902 0.7479 0.5382 0.034 Uiso 1 1 calc R U .
C23 C 0.0028(9) 0.3619(5) 0.4085(7) 0.021(2) Uani 1 1 d . . .
C24 C 0.0450(6) 0.3103(6) 0.3842(9) 0.023(3) Uani 1 1 d . . .
C25 C 0.0312(7) 0.2492(7) 0.3636(11) 0.036(3) Uani 1 1 d . . .
H25 H -0.0088 0.2339 0.3664 0.043 Uiso 1 1 calc R U .
C26 C 0.0801(7) 0.2117(7) 0.3384(14) 0.052(5) Uani 1 1 d . . .
H26 H 0.0732 0.1702 0.3238 0.062 Uiso 1 1 calc R U .
C27 C 0.1405(7) 0.2363(8) 0.3346(14) 0.049(5) Uani 1 1 d . . .
H27 H 0.1729 0.2105 0.3184 0.058 Uiso 1 1 calc R U .
C28 C 0.1521(6) 0.2990(7) 0.3551(9) 0.026(3) Uani 1 1 d . . .
C29 C 0.1040(6) 0.3359(6) 0.3814(8) 0.025(3) Uani 1 1 d . . .
C30 C 0.0977(7) 0.4013(7) 0.4071(10) 0.021(3) Uani 1 1 d . . .
C31 C 0.1365(5) 0.5024(9) 0.4057(7) 0.021(2) Uani 1 1 d . . .
C32 C 0.1874(6) 0.5480(6) 0.3834(9) 0.024(3) Uani 1 1 d . . .
C33 C 0.2476(6) 0.5414(6) 0.3603(10) 0.027(3) Uani 1 1 d . . .
C34 C 0.2821(7) 0.5948(7) 0.3400(12) 0.039(4) Uani 1 1 d . . .
H34 H 0.3226 0.5905 0.3214 0.047 Uiso 1 1 calc R U .
C35 C 0.2564(7) 0.6539(7) 0.3473(14) 0.047(4) Uani 1 1 d . . .
H35 H 0.2809 0.6892 0.3403 0.056 Uiso 1 1 calc R U .
C36 C 0.1927(7) 0.6607(7) 0.3655(11) 0.034(3) Uani 1 1 d . . .
H36 H 0.1733 0.6994 0.3637 0.040 Uiso 1 1 calc R U .
C37 C 0.1611(6) 0.6064(6) 0.3860(9) 0.026(3) Uani 1 1 d . . .
C38 C 0.0956(6) 0.5970(7) 0.4074(10) 0.019(3) Uani 1 1 d . . .
C39 C 0.2924(6) 0.4532(7) 0.2841(10) 0.029(3) Uani 1 1 d . . .
C40 C 0.2919(8) 0.4823(8) 0.2044(11) 0.046(4) Uani 1 1 d . . .
H40 H 0.2808 0.5242 0.2000 0.055 Uiso 1 1 calc R U .
C41 C 0.3079(8) 0.4489(9) 0.1306(11) 0.049(4) Uani 1 1 d . . .
H41 H 0.3052 0.4683 0.0763 0.059 Uiso 1 1 calc R U .
C42 C 0.3285(11) 0.3856(9) 0.1346(12) 0.059(5) Uani 1 1 d . . .
C43 C 0.3424(13) 0.3511(11) 0.0601(15) 0.086(8) Uani 1 1 d . . .
H43 H 0.3387 0.3675 0.0040 0.103 Uiso 1 1 calc R U .
C44 C 0.3616(14) 0.2923(15) 0.075(2) 0.105(9) Uani 1 1 d . U .
H44 H 0.3793 0.2713 0.0280 0.126 Uiso 1 1 calc R U .
C45 C 0.3574(12) 0.2597(10) 0.1546(11) 0.073(7) Uani 1 1 d . . .
H45 H 0.3651 0.2170 0.1578 0.087 Uiso 1 1 calc R U .
C46 C 0.3418(9) 0.2929(9) 0.2259(12) 0.051(5) Uani 1 1 d . . .
H46 H 0.3406 0.2730 0.2800 0.062 Uiso 1 1 calc R U .
C47 C 0.3270(8) 0.3575(8) 0.2211(11) 0.044(4) Uani 1 1 d . . .
C48 C 0.3084(6) 0.3911(7) 0.2952(9) 0.026(3) Uani 1 1 d . . .
C49 C 0.3038(6) 0.3617(6) 0.3842(8) 0.021(3) Uani 1 1 d . . .
C50 C 0.2515(6) 0.3306(6) 0.4053(10) 0.027(3) Uani 1 1 d . . .
C51 C 0.2413(6) 0.3061(7) 0.4900(11) 0.034(3) Uani 1 1 d . . .
H51 H 0.2055 0.2841 0.5023 0.041 Uiso 1 1 calc R U .
C52 C 0.2845(7) 0.3150(7) 0.5538(11) 0.035(3) Uani 1 1 d . . .
H52 H 0.2770 0.3004 0.6101 0.042 Uiso 1 1 calc R U .
C53 C 0.3402(7) 0.3460(7) 0.5354(10) 0.033(3) Uani 1 1 d . . .
C54 C 0.3853(7) 0.3553(8) 0.5994(11) 0.041(4) Uani 1 1 d . . .
H54 H 0.3785 0.3407 0.6559 0.049 Uiso 1 1 calc R U .
C55 C 0.4400(8) 0.3860(8) 0.5803(13) 0.049(5) Uani 1 1 d . . .
H55 H 0.4700 0.3910 0.6232 0.058 Uiso 1 1 calc R U .
C56 C 0.4494(7) 0.4096(8) 0.4939(12) 0.044(4) Uani 1 1 d . . .
H56 H 0.4859 0.4302 0.4803 0.053 Uiso 1 1 calc R U .
C57 C 0.4061(6) 0.4024(7) 0.4322(11) 0.035(3) Uani 1 1 d . . .
H57 H 0.4128 0.4190 0.3767 0.042 Uiso 1 1 calc R U .
C58 C 0.3508(6) 0.3705(7) 0.4487(9) 0.028(3) Uani 1 1 d . . .
C59 C 0.0805(10) 0.5200(8) 0.2076(14) 0.093(8) Uani 1 1 d D U .
C60 C 0.0288(11) 0.4845(10) 0.237(2) 0.139(14) Uani 1 1 d D U .
C61 C 0.0197(9) 0.4213(10) 0.2081(15) 0.103(9) Uani 1 1 d D U .
C62 C 0.0686(8) 0.3912(9) 0.1641(12) 0.098(9) Uani 1 1 d D U .
C63 C 0.0495(7) 0.3564(11) -0.0623(11) 0.093(8) Uani 1 1 d D U .
C64 C 0.0810(9) 0.3573(11) 0.0202(10) 0.128(12) Uani 1 1 d D U .
C65 C 0.1294(10) 0.3999(10) 0.0451(11) 0.18(2) Uani 1 1 d D U .
C66 C 0.1192(10) 0.4263(8) 0.1302(13) 0.118(11) Uani 1 1 d D U .
C67 C 0.1271(7) 0.4899(7) 0.1556(10) 0.097(10) Uani 1 1 d D . .
C68 C 0.1164(13) 0.5914(9) 0.1011(18) 0.107(10) Uani 1 1 d D U .
C69 C 0.1487(8) 0.5332(8) 0.0897(11) 0.090(9) Uani 1 1 d D . .
C70 C 0.1615(9) 0.5067(9) 0.0065(10) 0.090(7) Uani 1 1 d D . .
C71 C 0.1450(10) 0.5423(7) -0.0704(13) 0.097(8) Uani 1 1 d D U .
C72 C 0.1241(8) 0.5011(8) -0.1380(11) 0.098(7) Uani 1 1 d D U .
C73 C 0.1226(9) 0.4383(8) -0.1051(12) 0.100(9) Uani 1 1 d D U .
C74 C 0.1491(12) 0.4433(9) -0.0190(11) 0.168(17) Uani 1 1 d D U .
C75 C 0.0731(8) 0.3983(8) -0.1300(11) 0.084(7) Uani 1 1 d D U .
C76 C 0.0230(7) 0.4211(6) -0.1829(16) 0.084(7) Uani 1 1 d D U .
C77 C 0.0285(4) 0.4834(5) -0.2157(12) 0.080(7) Uani 1 1 d D U .
C78 C 0.0752(6) 0.5244(7) -0.1891(12) 0.078(6) Uani 1 1 d D U .
C79 C 0.0439(9) 0.5824(8) -0.175(2) 0.126(12) Uani 1 1 d D U .
C80 C 0.0679(10) 0.6248(11) -0.1149(13) 0.171(19) Uani 1 1 d D U .
C81 C 0.1177(8) 0.6018(8) -0.0615(13) 0.075(6) Uani 1 1 d D U .
C82 C 0.1043(10) 0.6262(13) 0.0229(13) 0.104(9) Uani 1 1 d D U .
C83 C 0.0472(7) 0.6590(11) 0.0183(11) 0.090(7) Uani 1 1 d D U .
C84 C 0.0468(8) 0.3485(10) 0.0996(12) 0.137(13) Uani 1 1 d D U .
C85 C 0.0169(6) 0.6512(10) -0.0642(11) 0.077(6) Uani 1 1 d D U .
C86 C 0.0753(16) 0.5835(11) 0.176(2) 0.133(13) Uani 1 1 d D U .
C87 C -0.0190(8) 0.3532(13) 0.1005(12) 0.103(9) Uani 1 1 d D U .
C88 C -0.0339(10) 0.390(2) 0.176(3) 0.18(2) Uani 1 1 d D U .
C94 C 0.6408(11) 0.7328(8) 0.8192(17) 0.136(13) Uani 1 1 d G U .
H94 H 0.6568 0.7730 0.8148 0.164 Uiso 1 1 calc R U .
C95 C 0.5776(10) 0.7235(10) 0.8175(18) 0.168(17) Uani 1 1 d G U .
H95 H 0.5512 0.7575 0.8120 0.201 Uiso 1 1 calc R U .
C96 C 0.5538(7) 0.6634(12) 0.8240(16) 0.118(11) Uani 1 1 d G U .
H96 H 0.5115 0.6572 0.8229 0.142 Uiso 1 1 calc R U .
C97 C 0.5931(10) 0.6126(9) 0.8322(15) 0.114(10) Uani 1 1 d G U .
H97 H 0.5772 0.5724 0.8365 0.137 Uiso 1 1 calc R U .
C98 C 0.6564(9) 0.6219(9) 0.8338(15) 0.107(9) Uani 1 1 d G U .
C99 C 0.6802(8) 0.6820(11) 0.8273(15) 0.096(8) Uani 1 1 d G U .
O1 O 0.2756(4) 0.4837(4) 0.3613(6) 0.029(2) Uani 1 1 d . . .
O2 O 0.2101(4) 0.3218(5) 0.3369(7) 0.033(2) Uani 1 1 d . . .
Dy1 Dy 0.0000 0.5000 0.52047(4) 0.0175(2) Uani 1 2 d S T P
Cl1 Cl -0.42630(18) 0.4586(2) 0.6957(5) 0.0718(18) Uani 1 1 d . . .
Cl2 Cl -0.0517(2) 0.93399(18) 0.6953(4) 0.0561(13) Uani 1 1 d . . .
Cl4 Cl 0.7522(6) 0.7009(6) 0.8285(9) 0.165(4) Uani 1 1 d . U .
Cl5 Cl 0.7078(4) 0.5628(4) 0.8465(6) 0.117(3) Uani 1 1 d . U .
N1 N -0.0550(5) 0.4217(5) 0.6059(7) 0.023(2) Uani 1 1 d . . .
N2 N -0.0777(5) 0.5568(5) 0.6033(7) 0.022(2) Uani 1 1 d . . .
N3 N 0.0843(5) 0.5354(5) 0.4240(7) 0.021(2) Uani 1 1 d . . .
N4 N 0.1453(5) 0.4413(5) 0.4004(7) 0.022(2) Uani 1 1 d . . .
N5 N 0.0371(4) 0.4153(5) 0.4249(7) 0.017(2) Uani 1 1 d . . .
N6 N -0.0564(5) 0.3558(5) 0.4056(7) 0.023(2) Uani 1 1 d . . .

loop_
_atom_site_aniso_label
_atom_site_aniso_U_11
_atom_site_aniso_U_22
_atom_site_aniso_U_33
_atom_site_aniso_U_23
_atom_site_aniso_U_13
_atom_site_aniso_U_12
C1 0.021(7) 0.028(7) 0.026(7) -0.007(6) -0.002(5) 0.015(6)
C2 0.024(7) 0.025(7) 0.031(8) -0.001(6) 0.008(6) 0.000(6)
C3 0.018(6) 0.031(7) 0.026(7) -0.006(6) 0.009(5) 0.002(6)
C4 0.007(6) 0.024(7) 0.026(7) 0.005(6) 0.005(5) -0.003(5)
C5 0.014(6) 0.018(6) 0.021(6) 0.006(5) -0.003(5) 0.003(5)
C6 0.019(7) 0.025(7) 0.021(6) -0.004(5) 0.003(5) 0.004(6)
C7 0.018(7) 0.028(7) 0.027(7) 0.000(6) 0.005(6) -0.004(5)
C8 0.029(7) 0.019(6) 0.026(7) 0.005(5) 0.000(6) -0.001(6)
C9 0.013(7) 0.029(8) 0.011(6) 0.002(5) 0.002(5) -0.004(6)
C10 0.025(7) 0.017(7) 0.032(8) -0.006(6) 0.000(6) -0.002(5)
C11 0.027(6) 0.031(9) 0.031(6) -0.003(7) 0.000(5) 0.001(7)
C12 0.023(7) 0.039(11) 0.062(9) -0.007(8) -0.011(6) 0.000(7)
C13 0.029(8) 0.022(7) 0.088(14) 0.001(8) 0.007(8) -0.011(6)
C14 0.028(8) 0.023(7) 0.066(11) 0.009(7) 0.013(7) -0.008(6)
C15 0.037(8) 0.024(7) 0.033(7) 0.005(6) 0.003(6) 0.005(6)
C16 0.019(6) 0.018(7) 0.041(8) -0.005(6) 0.010(6) 0.000(5)
C17 0.008(6) 0.026(7) 0.035(7) 0.001(6) 0.003(5) -0.004(5)
C18 0.031(8) 0.025(6) 0.043(7) -0.012(5) -0.004(8) 0.006(7)
C19 0.044(11) 0.024(7) 0.060(9) -0.009(6) -0.005(8) -0.005(7)
C20 0.023(7) 0.017(7) 0.073(11) -0.007(7) 0.006(7) -0.003(6)
C21 0.024(7) 0.024(7) 0.053(9) 0.003(7) 0.009(7) 0.003(6)
C22 0.023(7) 0.028(7) 0.035(8) 0.001(6) 0.000(6) 0.005(6)
C23 0.026(6) 0.015(5) 0.023(5) -0.002(4) -0.003(8) -0.005(8)
C24 0.020(6) 0.022(7) 0.027(7) -0.005(6) -0.006(5) -0.002(5)
C25 0.026(7) 0.029(8) 0.051(10) -0.013(7) -0.001(7) -0.006(6)
C26 0.037(9) 0.024(8) 0.095(15) -0.025(9) -0.005(9) -0.001(7)
C27 0.021(7) 0.037(9) 0.088(14) -0.026(9) 0.002(8) 0.009(6)
C28 0.016(6) 0.033(7) 0.030(7) 0.000(6) 0.000(5) 0.000(5)
C29 0.034(8) 0.020(6) 0.021(6) -0.003(5) -0.009(6) 0.001(6)
C30 0.022(8) 0.021(8) 0.019(8) 0.000(6) -0.003(6) 0.006(6)
C31 0.017(5) 0.026(6) 0.018(5) 0.006(8) -0.001(4) -0.011(8)
C32 0.019(7) 0.029(7) 0.025(7) -0.001(6) 0.001(5) -0.001(6)
C33 0.025(7) 0.022(7) 0.033(8) -0.003(6) 0.006(6) -0.004(6)
C34 0.021(7) 0.039(9) 0.057(10) 0.004(8) 0.016(7) 0.004(6)
C35 0.029(8) 0.028(8) 0.083(13) 0.002(9) 0.015(9) -0.013(7)
C36 0.026(8) 0.026(8) 0.049(10) 0.002(7) 0.005(7) 0.002(6)
C37 0.019(7) 0.020(7) 0.038(8) -0.011(6) 0.005(6) -0.011(5)
C38 0.010(7) 0.017(8) 0.031(9) -0.003(7) 0.001(6) -0.002(6)
C39 0.019(6) 0.031(7) 0.036(8) -0.008(6) 0.000(6) 0.001(6)
C40 0.047(9) 0.049(11) 0.041(8) 0.000(7) 0.008(7) 0.013(7)
C41 0.066(11) 0.056(11) 0.026(8) 0.006(8) 0.012(8) 0.024(9)
C42 0.087(14) 0.057(12) 0.033(9) 0.000(8) -0.007(9) 0.003(11)
C43 0.14(2) 0.068(14) 0.048(11) -0.007(11) 0.019(14) 0.048(15)
C44 0.108(11) 0.105(11) 0.101(11) 0.001(7) 0.004(7) 0.012(7)
C45 0.13(2) 0.056(12) 0.028(9) -0.016(9) 0.000(11) 0.048(13)
C46 0.059(11) 0.054(11) 0.041(9) -0.018(8) -0.003(8) 0.029(9)
C47 0.038(9) 0.055(10) 0.038(9) -0.006(8) -0.005(7) 0.021(8)
C48 0.017(6) 0.038(8) 0.023(7) -0.003(6) 0.004(5) 0.007(6)
C49 0.018(6) 0.022(6) 0.022(6) -0.007(5) 0.001(5) 0.008(5)
C50 0.023(7) 0.023(7) 0.036(8) -0.008(6) 0.002(6) 0.016(6)
C51 0.027(7) 0.031(8) 0.045(9) -0.004(7) 0.004(7) -0.001(6)
C52 0.031(8) 0.031(8) 0.044(9) 0.007(7) 0.000(7) 0.008(6)
C53 0.031(7) 0.030(7) 0.037(8) -0.009(6) -0.002(6) 0.014(6)
C54 0.037(9) 0.050(10) 0.036(8) 0.001(7) -0.001(7) 0.021(7)
C55 0.037(9) 0.048(10) 0.061(12) -0.025(9) -0.023(8) 0.012(8)
C56 0.020(7) 0.043(9) 0.070(13) -0.016(8) -0.001(7) 0.007(6)
C57 0.018(7) 0.038(8) 0.048(9) -0.011(7) -0.002(6) 0.008(6)
C58 0.024(7) 0.030(7) 0.031(7) 0.001(6) -0.002(6) 0.005(6)
C59 0.097(10) 0.097(10) 0.083(9) -0.002(6) -0.014(7) -0.004(7)
C60 0.142(15) 0.148(15) 0.128(15) 0.002(7) -0.001(7) 0.004(7)
C61 0.110(11) 0.105(11) 0.092(10) 0.019(7) -0.005(7) -0.005(7)
C62 0.105(10) 0.093(10) 0.097(10) 0.021(7) -0.015(7) -0.002(7)
C63 0.095(10) 0.086(10) 0.099(10) -0.003(7) 0.011(7) 0.007(7)
C64 0.128(13) 0.121(13) 0.134(13) -0.002(7) -0.002(7) 0.004(7)
C65 0.18(2) 0.18(2) 0.18(2) 0.002(7) -0.002(7) 0.005(7)
C66 0.114(12) 0.120(12) 0.120(13) 0.002(7) -0.011(7) 0.008(7)
C67 0.070(13) 0.15(3) 0.075(14) 0.06(2) -0.042(12) -0.003(17)
C68 0.106(11) 0.109(11) 0.104(11) -0.002(7) -0.014(7) -0.013(7)
C69 0.042(12) 0.14(2) 0.092(18) 0.020(17) -0.042(12) -0.030(13)
C70 0.049(11) 0.11(2) 0.108(18) 0.00(2) -0.001(11) -0.030(14)
C71 0.089(10) 0.107(10) 0.094(10) -0.002(7) 0.002(7) -0.012(7)
C72 0.095(9) 0.103(9) 0.097(9) -0.003(7) 0.013(6) -0.001(7)
C73 0.094(10) 0.107(11) 0.098(11) -0.006(7) 0.007(7) 0.003(7)
C74 0.163(18) 0.169(18) 0.171(18) 0.001(7) 0.006(7) 0.000(7)
C75 0.088(9) 0.084(9) 0.080(9) -0.011(6) 0.013(6) 0.013(6)
C76 0.083(9) 0.089(9) 0.079(9) -0.017(6) 0.009(6) -0.005(6)
C77 0.086(9) 0.090(9) 0.064(8) -0.002(6) 0.004(6) -0.003(6)
C78 0.082(8) 0.086(9) 0.064(8) 0.004(6) 0.011(6) -0.011(6)
C79 0.128(13) 0.130(13) 0.120(13) 0.017(7) 0.009(7) -0.006(7)
C80 0.17(2) 0.17(2) 0.17(2) 0.005(7) 0.003(7) -0.004(7)
C81 0.070(8) 0.071(8) 0.084(8) 0.021(6) 0.003(6) -0.020(6)
C82 0.105(11) 0.096(10) 0.112(11) 0.001(7) -0.002(7) -0.009(7)
C83 0.090(9) 0.082(9) 0.099(9) 0.001(7) -0.006(7) -0.009(6)
C84 0.141(15) 0.131(15) 0.140(15) 0.008(7) -0.001(7) 0.006(7)
C85 0.082(9) 0.065(8) 0.083(8) 0.009(6) 0.005(6) -0.008(6)
C86 0.133(14) 0.135(14) 0.132(14) -0.014(7) -0.012(7) -0.002(7)
C87 0.107(11) 0.097(11) 0.105(11) 0.014(7) 0.005(7) -0.010(7)
C88 0.19(2) 0.18(2) 0.18(2) 0.007(7) 0.002(7) -0.004(7)
C94 0.138(13) 0.136(13) 0.136(13) 0.000(3) 0.001(3) 0.001(3)
C95 0.168(17) 0.168(17) 0.167(17) 0.000(3) 0.000(3) 0.001(3)
C96 0.118(11) 0.119(11) 0.117(11) 0.000(3) -0.001(3) 0.000(3)
C97 0.114(10) 0.115(10) 0.113(10) 0.000(3) 0.000(3) 0.000(3)
C98 0.107(10) 0.107(10) 0.106(10) 0.000(3) 0.000(3) 0.001(3)
C99 0.096(9) 0.097(9) 0.096(9) 0.000(3) 0.000(3) 0.002(3)
O1 0.031(5) 0.026(6) 0.030(5) -0.005(4) 0.013(4) 0.005(4)
O2 0.020(5) 0.040(6) 0.037(6) -0.015(5) -0.003(4) 0.003(4)
Dy1 0.0147(4) 0.0174(4) 0.0204(4) 0.000 0.000 -0.0004(4)
Cl1 0.0197(19) 0.043(2) 0.152(6) -0.004(3) 0.023(3) -0.0009(17)
Cl2 0.039(2) 0.0208(17) 0.108(4) -0.019(2) 0.005(2) -0.0002(16)
Cl4 0.170(6) 0.169(6) 0.156(6) 0.000(5) 0.005(5) -0.015(5)
Cl5 0.125(5) 0.116(5) 0.109(4) -0.008(4) 0.000(4) 0.012(4)
N1 0.023(6) 0.026(6) 0.021(5) -0.005(5) -0.006(5) -0.002(5)
N2 0.017(6) 0.024(6) 0.023(6) 0.004(5) 0.003(5) 0.005(5)
N3 0.014(5) 0.022(6) 0.026(6) -0.001(4) 0.001(4) -0.001(4)
N4 0.018(6) 0.020(6) 0.028(6) -0.002(5) -0.002(4) -0.003(5)
N5 0.007(5) 0.021(5) 0.024(5) 0.006(4) 0.005(4) -0.004(4)
N6 0.015(6) 0.023(6) 0.033(6) 0.000(5) -0.007(5) -0.012(5)

loop_
_atom_type_symbol
_atom_type_description
_atom_type_scat_dispersion_real
_atom_type_scat_dispersion_imag
_atom_type_scat_source
C C 0.0033 0.0016 'International Tables Vol C Tables 4.2.6.8 and 6.1.1.4'
H H 0.0000 0.0000 'International Tables Vol C Tables 4.2.6.8 and 6.1.1.4'
O O 0.0106 0.0060 'International Tables Vol C Tables 4.2.6.8 and 6.1.1.4'
Dy Dy -0.1892 4.4098 'International Tables Vol C Tables 4.2.6.8 and 6.1.1.4'
Cl Cl 0.1484 0.1585 'International Tables Vol C Tables 4.2.6.8 and 6.1.1.4'
N N 0.0061 0.0033 'International Tables Vol C Tables 4.2.6.8 and 6.1.1.4'

loop_
_geom_angle_atom_site_label_1
_geom_angle_atom_site_label_2
_geom_angle_atom_site_label_3
_geom_angle
_geom_angle_site_symmetry_1
_geom_angle_site_symmetry_3
N2 C1 C10 126.2(12) . .
N2 C1 C2 109.1(12) . .
C10 C1 C2 124.4(13) . .
C3 C2 C1 108.1(13) . .
C3 C2 H2 126.0 . .
C1 C2 H2 126.0 . .
C2 C3 C4 106.7(12) . .
C2 C3 H3 126.7 . .
C4 C3 H3 126.7 . .
N2 C4 C5 126.3(12) . .
N2 C4 C3 110.3(12) . .
C5 C4 C3 123.3(11) . .
C4 C5 C6 125.1(12) . .
C4 C5 C16 116.3(10) . .
C6 C5 C16 118.5(12) . .
N1 C6 C5 124.9(12) . .
N1 C6 C7 110.0(11) . .
C5 C6 C7 124.7(12) . .
C8 C7 C6 106.5(11) . .
C8 C7 H7 126.8 . .
C6 C7 H7 126.8 . .
C7 C8 C9 107.3(12) . .
C7 C8 H8 126.4 . .
C9 C8 H8 126.4 . .
N1 C9 C8 110.7(11) . .
N1 C9 C10 124.4(12) . 2_565
C8 C9 C10 124.9(12) . 2_565
C1 C10 C9 125.4(12) . 2_565
C1 C10 C17 117.9(12) . .
C9 C10 C17 116.2(11) 2_565 .
C16 C11 C12 121.2(14) . .
C16 C11 H11 119.4 . .
C12 C11 H11 119.4 . .
C13 C12 C11 118.4(15) . .
C13 C12 H12 120.8 . .
C11 C12 H12 120.8 . .
C14 C13 C12 121.7(14) . .
C14 C13 Cl1 120.3(14) . .
C12 C13 Cl1 118.0(13) . .
C13 C14 C15 120.4(15) . .
C13 C14 H14 119.8 . .
C15 C14 H14 119.8 . .
C14 C15 C16 120.4(14) . .
C14 C15 H15 119.8 . .
C16 C15 H15 119.8 . .
C11 C16 C15 117.8(12) . .
C11 C16 C5 120.9(12) . .
C15 C16 C5 121.1(13) . .
C18 C17 C22 118.1(13) . .
C18 C17 C10 120.2(12) . .
C22 C17 C10 121.7(13) . .
C17 C18 C19 121.9(14) . .
C17 C18 H18 119.1 . .
C19 C18 H18 119.1 . .
C20 C19 C18 116.6(14) . .
C20 C19 H19 121.7 . .
C18 C19 H19 121.7 . .
C21 C20 C19 122.9(13) . .
C21 C20 Cl2 120.9(13) . .
C19 C20 Cl2 116.2(12) . .
C20 C21 C22 120.0(15) . .
C20 C21 H21 120.0 . .
C22 C21 H21 120.0 . .
C21 C22 C17 120.5(14) . .
C21 C22 H22 119.8 . .
C17 C22 H22 119.8 . .
N6 C23 N5 128.6(12) . .
N6 C23 C24 122.2(11) . .
N5 C23 C24 108.9(14) . .
C25 C24 C29 124.5(13) . .
C25 C24 C23 128.9(12) . .
C29 C24 C23 106.6(12) . .
C24 C25 C26 116.4(13) . .
C24 C25 H25 121.8 . .
C26 C25 H25 121.8 . .
C25 C26 C27 120.6(14) . .
C25 C26 H26 119.7 . .
C27 C26 H26 119.7 . .
C28 C27 C26 121.0(13) . .
C28 C27 H27 119.5 . .
C26 C27 H27 119.5 . .
C29 C28 O2 123.6(12) . .
C29 C28 C27 118.6(12) . .
O2 C28 C27 117.3(12) . .
C28 C29 C24 119.0(12) . .
C28 C29 C30 134.7(13) . .
C24 C29 C30 106.3(12) . .
N4 C30 N5 127.8(13) . .
N4 C30 C29 121.1(13) . .
N5 C30 C29 110.5(12) . .
N4 C31 N3 130.0(12) . .
N4 C31 C32 121.2(11) . .
N3 C31 C32 108.7(14) . .
C33 C32 C37 120.1(13) . .
C33 C32 C31 133.9(14) . .
C37 C32 C31 106.0(12) . .
C32 C33 O1 120.9(12) . .
C32 C33 C34 119.2(13) . .
O1 C33 C34 119.8(11) . .
C35 C34 C33 120.6(13) . .
C35 C34 H34 119.7 . .
C33 C34 H34 119.7 . .
C34 C35 C36 120.0(14) . .
C34 C35 H35 120.0 . .
C36 C35 H35 120.0 . .
C37 C36 C35 116.4(14) . .
C37 C36 H36 121.8 . .
C35 C36 H36 121.8 . .
C32 C37 C36 123.2(12) . .
C32 C37 C38 106.5(11) . .
C36 C37 C38 130.1(13) . .
N6 C38 N3 128.7(12) 2_565 .
N6 C38 C37 121.0(12) 2_565 .
N3 C38 C37 110.3(12) . .
C40 C39 C48 123.3(14) . .
C40 C39 O1 122.5(13) . .
C48 C39 O1 114.3(13) . .
C39 C40 C41 119.2(15) . .
C39 C40 H40 120.4 . .
C41 C40 H40 120.4 . .
C40 C41 C42 122.5(16) . .
C40 C41 H41 118.8 . .
C42 C41 H41 118.8 . .
C43 C42 C41 122.5(18) . .
C43 C42 C47 122.0(18) . .
C41 C42 C47 115.1(16) . .
C44 C43 C42 115(2) . .
C44 C43 H43 122.4 . .
C42 C43 H43 122.4 . .
C43 C44 C45 126(3) . .
C43 C44 H44 116.9 . .
C45 C44 H44 116.9 . .
C46 C45 C44 117(2) . .
C46 C45 H45 121.5 . .
C44 C45 H45 121.5 . .
C45 C46 C47 121.9(19) . .
C45 C46 H46 119.0 . .
C47 C46 H46 119.0 . .
C48 C47 C46 121.5(16) . .
C48 C47 C42 122.0(16) . .
C46 C47 C42 116.4(16) . .
C39 C48 C47 117.8(14) . .
C39 C48 C49 119.7(12) . .
C47 C48 C49 122.5(13) . .
C50 C49 C58 120.0(12) . .
C50 C49 C48 118.5(12) . .
C58 C49 C48 121.4(12) . .
C49 C50 O2 115.5(13) . .
C49 C50 C51 122.0(13) . .
O2 C50 C51 122.4(13) . .
C52 C51 C50 119.6(13) . .
C52 C51 H51 120.2 . .
C50 C51 H51 120.2 . .
C51 C52 C53 121.0(15) . .
C51 C52 H52 119.5 . .
C53 C52 H52 119.5 . .
C54 C53 C52 122.1(15) . .
C54 C53 C58 118.5(14) . .
C52 C53 C58 119.3(13) . .
C55 C54 C53 121.4(16) . .
C55 C54 H54 119.3 . .
C53 C54 H54 119.3 . .
C54 C55 C56 118.9(15) . .
C54 C55 H55 120.5 . .
C56 C55 H55 120.5 . .
C57 C56 C55 120.5(15) . .
C57 C56 H56 119.8 . .
C55 C56 H56 119.8 . .
C56 C57 C58 122.1(16) . .
C56 C57 H57 119.0 . .
C58 C57 H57 119.0 . .
C57 C58 C49 123.4(13) . .
C57 C58 C53 118.5(13) . .
C49 C58 C53 118.1(13) . .
C60 C59 C67 119.2(13) . .
C60 C59 C86 123(2) . .
C67 C59 C86 106.9(11) . .
C60 C60 C59 117(2) 2_565 .
C60 C60 C61 109(2) 2_565 .
C59 C60 C61 121.0(15) . .
C62 C61 C88 103.7(12) . .
C62 C61 C60 118.1(14) . .
C88 C61 C60 131(3) . .
C61 C62 C84 111.7(12) . .
C61 C62 C66 120.8(14) . .
C84 C62 C66 110.0(11) . .
C64 C63 C85 119.6(13) . 2_565
C64 C63 C75 116.4(12) . .
C85 C63 C75 113.7(16) 2_565 .
C63 C64 C84 119.5(13) . .
C63 C64 C65 126.1(15) . .
C84 C64 C65 103.8(11) . .
C74 C65 C66 114.4(14) . .
C74 C65 C64 116.9(14) . .
C66 C65 C64 112.0(12) . .
C67 C66 C62 119.7(13) . .
C67 C66 C65 127.2(14) . .
C62 C66 C65 103.9(11) . .
C66 C67 C59 119.5(13) . .
C66 C67 C69 117.4(12) . .
C59 C67 C69 109.1(10) . .
C82 C68 C69 116(2) . .
C82 C68 C86 127(2) . .
C69 C68 C86 107.0(12) . .
C70 C69 C68 123.2(18) . .
C70 C69 C67 115.6(12) . .
C68 C69 C67 108.1(11) . .
C69 C70 C74 125.6(14) . .
C69 C70 C71 118.0(17) . .
C74 C70 C71 103.4(11) . .
C81 C71 C72 119.4(13) . .
C81 C71 C70 120.1(19) . .
C72 C71 C70 109.9(11) . .
C78 C72 C71 114.9(13) . .
C78 C72 C73 120.5(13) . .
C71 C72 C73 109.4(11) . .
C75 C73 C72 119.0(13) . .
C75 C73 C74 126.2(14) . .
C72 C73 C74 103.9(11) . .
C65 C74 C70 119.3(13) . .
C65 C74 C73 117.4(14) . .
C70 C74 C73 113.2(12) . .
C73 C75 C76 121.2(13) . .
C73 C75 C63 116.3(12) . .
C76 C75 C63 109.7(16) . .
C77 C76 C75 116.6(11) . .
C77 C76 C79 99.3(10) . 2_565
C75 C76 C79 133(2) . 2_565
C78 C77 C77 108.5(11) . 2_565
C78 C77 C76 122.9(12) . .
C77 C77 C76 113.1(11) 2_565 .
C77 C78 C72 119.1(12) . .
C77 C78 C79 104.0(11) . .
C72 C78 C79 125.4(13) . .
C80 C79 C78 119.2(13) . .
C80 C79 C76 118(2) . 2_565
C78 C79 C76 114.5(12) . 2_565
C79 C80 C81 115.6(15) . .
C79 C80 C85 108(2) . .
C81 C80 C85 113.7(12) . .
C71 C81 C82 120.3(19) . .
C71 C81 C80 124.7(14) . .
C82 C81 C80 103.6(11) . .
C68 C82 C83 117(2) . .
C68 C82 C81 122(2) . .
C83 C82 C81 108.3(12) . .
C87 C83 C82 104.1(18) 2_565 .
C87 C83 C85 123.9(14) 2_565 .
C82 C83 C85 112.7(12) . .
C62 C84 C87 106.4(12) . .
C62 C84 C64 109.1(12) . .
C87 C84 C64 121.1(16) . .
C83 C85 C63 116.9(13) . 2_565
C83 C85 C80 99.2(10) . .
C63 C85 C80 136.0(19) 2_565 .
C88 C86 C59 124(3) 2_565 .
C88 C86 C68 117(3) 2_565 .
C59 C86 C68 108.8(12) . .
C83 C87 C88 135(2) 2_565 .
C83 C87 C84 114.1(13) 2_565 .
C88 C87 C84 105.8(12) . .
C86 C88 C87 119(4) 2_565 .
C86 C88 C61 116(3) 2_565 .
C87 C88 C61 110.5(13) . .
C95 C94 C99 120.0 . .
C95 C94 H94 120.0 . .
C99 C94 H94 120.0 . .
C96 C95 C94 120.0 . .
C96 C95 H95 120.0 . .
C94 C95 H95 120.0 . .
C95 C96 C97 120.0 . .
C95 C96 H96 120.0 . .
C97 C96 H96 120.0 . .
C98 C97 C96 120.0 . .
C98 C97 H97 120.0 . .
C96 C97 H97 120.0 . .
C97 C98 C99 120.0 . .
C97 C98 Cl5 123.2(14) . .
C99 C98 Cl5 116.8(14) . .
C98 C99 C94 120.0 . .
C98 C99 Cl4 126.3(16) . .
C94 C99 Cl4 113.7(16) . .
C33 O1 C39 121.7(11) . .
C28 O2 C50 119.2(11) . .
N2 Dy1 N2 117.4(5) 2_565 .
N2 Dy1 N1 73.7(4) 2_565 .
N2 Dy1 N1 74.1(4) . .
N2 Dy1 N1 74.1(4) 2_565 2_565
N2 Dy1 N1 73.7(4) . 2_565
N1 Dy1 N1 115.3(5) . 2_565
N2 Dy1 N5 73.3(3) 2_565 .
N2 Dy1 N5 154.5(4) . .
N1 Dy1 N5 88.4(4) . .
N1 Dy1 N5 131.5(3) 2_565 .
N2 Dy1 N5 154.5(4) 2_565 2_565
N2 Dy1 N5 73.3(3) . 2_565
N1 Dy1 N5 131.5(3) . 2_565
N1 Dy1 N5 88.4(4) 2_565 2_565
N5 Dy1 N5 107.3(5) . 2_565
N2 Dy1 N3 132.2(4) 2_565 2_565
N2 Dy1 N3 87.0(4) . 2_565
N1 Dy1 N3 75.2(4) . 2_565
N1 Dy1 N3 153.3(4) 2_565 2_565
N5 Dy1 N3 70.4(3) . 2_565
N5 Dy1 N3 68.2(3) 2_565 2_565
N2 Dy1 N3 87.0(4) 2_565 .
N2 Dy1 N3 132.2(4) . .
N1 Dy1 N3 153.3(4) . .
N1 Dy1 N3 75.2(4) 2_565 .
N5 Dy1 N3 68.2(3) . .
N5 Dy1 N3 70.4(3) 2_565 .
N3 Dy1 N3 106.8(5) 2_565 .
C6 N1 C9 105.3(11) . .
C6 N1 Dy1 121.6(9) . .
C9 N1 Dy1 123.7(9) . .
C4 N2 C1 105.8(11) . .
C4 N2 Dy1 126.4(9) . .
C1 N2 Dy1 126.3(9) . .
C31 N3 C38 108.1(11) . .
C31 N3 Dy1 125.5(9) . .
C38 N3 Dy1 122.7(9) . .
C31 N4 C30 120.8(11) . .
C30 N5 C23 107.6(12) . .
C30 N5 Dy1 126.1(9) . .
C23 N5 Dy1 122.4(9) . .
C23 N6 C38 124.4(11) . 2_565

loop_
_geom_bond_atom_site_label_1
_geom_bond_atom_site_label_2
_geom_bond_distance
_geom_bond_site_symmetry_2
C1 N2 1.385(18) .
C1 C10 1.41(2) .
C1 C2 1.432(19) .
C2 C3 1.33(2) .
C2 H2 0.9300 .
C3 C4 1.443(19) .
C3 H3 0.9300 .
C4 N2 1.358(17) .
C4 C5 1.419(17) .
C5 C6 1.427(18) .
C5 C16 1.483(18) .
C6 N1 1.373(17) .
C6 C7 1.442(19) .
C7 C8 1.356(19) .
C7 H7 0.9300 .
C8 C9 1.416(18) .
C8 H8 0.9300 .
C9 N1 1.377(19) .
C9 C10 1.422(18) 2_565
C10 C9 1.422(18) 2_565
C10 C17 1.481(19) .
C11 C16 1.38(2) .
C11 C12 1.398(19) .
C11 H11 0.9300 .
C12 C13 1.37(2) .
C12 H12 0.9300 .
C13 C14 1.34(2) .
C13 Cl1 1.763(16) .
C14 C15 1.37(2) .
C14 H14 0.9300 .
C15 C16 1.40(2) .
C15 H15 0.9300 .
C17 C18 1.390(19) .
C17 C22 1.394(19) .
C18 C19 1.406(19) .
C18 H18 0.9300 .
C19 C20 1.39(2) .
C19 H19 0.9300 .
C20 C21 1.34(2) .
C20 Cl2 1.765(14) .
C21 C22 1.38(2) .
C21 H21 0.9300 .
C22 H22 0.9300 .
C23 N6 1.30(2) .
C23 N5 1.389(16) .
C23 C24 1.48(2) .
C24 C25 1.380(19) .
C24 C29 1.397(19) .
C25 C26 1.39(2) .
C25 H25 0.9300 .
C26 C27 1.42(2) .
C26 H26 0.9300 .
C27 C28 1.40(2) .
C27 H27 0.9300 .
C28 C29 1.372(19) .
C28 O2 1.380(16) .
C29 C30 1.460(19) .
C30 N4 1.348(19) .
C30 N5 1.378(18) .
C31 N4 1.32(2) .
C31 N3 1.367(18) .
C31 C32 1.514(19) .
C32 C33 1.364(19) .
C32 C37 1.376(19) .
C33 O1 1.378(17) .
C33 C34 1.40(2) .
C34 C35 1.39(2) .
C34 H34 0.9300 .
C35 C36 1.42(2) .
C35 H35 0.9300 .
C36 C37 1.39(2) .
C36 H36 0.9300 .
C37 C38 1.474(19) .
C38 N6 1.321(18) 2_565
C38 N3 1.367(18) .
C39 C40 1.37(2) .
C39 C48 1.39(2) .
C39 O1 1.397(17) .
C40 C41 1.38(2) .
C40 H40 0.9300 .
C41 C42 1.43(3) .
C41 H41 0.9300 .
C42 C43 1.39(3) .
C42 C47 1.45(2) .
C43 C44 1.34(4) .
C43 H43 0.9300 .
C44 C45 1.41(4) .
C44 H44 0.9300 .
C45 C46 1.34(2) .
C45 H45 0.9300 .
C46 C47 1.42(2) .
C46 H46 0.9300 .
C47 C48 1.40(2) .
C48 C49 1.502(19) .
C49 C50 1.358(19) .
C49 C58 1.431(18) .
C50 O2 1.393(17) .
C50 C51 1.41(2) .
C51 C52 1.37(2) .
C51 H51 0.9300 .
C52 C53 1.41(2) .
C52 H52 0.9300 .
C53 C54 1.40(2) .
C53 C58 1.44(2) .
C54 C55 1.39(3) .
C54 H54 0.9300 .
C55 C56 1.43(3) .
C55 H55 0.9300 .
C56 C57 1.34(2) .
C56 H56 0.9300 .
C57 C58 1.41(2) .
C57 H57 0.9300 .
C59 C60 1.428(13) .
C59 C67 1.439(9) .
C59 C86 1.447(13) .
C60 C60 1.42(5) 2_565
C60 C61 1.435(13) .
C61 C62 1.414(9) .
C61 C88 1.432(13) .
C62 C84 1.425(9) .
C62 C66 1.429(9) .
C63 C64 1.434(9) .
C63 C85 1.453(12) 2_565
C63 C75 1.463(12) .
C64 C84 1.436(9) .
C64 C65 1.443(9) .
C65 C74 1.417(9) .
C65 C66 1.435(9) .
C66 C67 1.427(9) .
C67 C69 1.447(9) .
C68 C82 1.43(3) .
C68 C69 1.442(13) .
C68 C86 1.462(13) .
C69 C70 1.419(12) .
C70 C74 1.437(9) .
C70 C71 1.446(12) .
C71 C81 1.413(12) .
C71 C72 1.432(12) .
C72 C78 1.410(11) .
C72 C73 1.437(12) .
C73 C75 1.427(9) .
C73 C74 1.440(9) .
C75 C76 1.442(12) .
C76 C77 1.430(9) .
C76 C79 1.462(13) 2_565
C77 C78 1.404(12) .
C77 C77 1.428(13) 2_565
C78 C79 1.433(12) .
C79 C80 1.388(13) .
C79 C76 1.463(13) 2_565
C80 C81 1.441(9) .
C80 C85 1.467(13) .
C81 C82 1.421(13) .
C82 C83 1.429(13) .
C83 C87 1.421(12) 2_565
C83 C85 1.433(9) .
C84 C87 1.435(12) .
C85 C63 1.453(12) 2_565
C86 C88 1.06(4) 2_565
C87 C83 1.421(12) 2_565
C87 C88 1.432(13) .
C88 C86 1.06(4) 2_565
C94 C95 1.3900 .
C94 C99 1.3900 .
C94 H94 0.9300 .
C95 C96 1.3900 .
C95 H95 0.9300 .
C96 C97 1.3900 .
C96 H96 0.9300 .
C97 C98 1.3900 .
C97 H97 0.9300 .
C98 C99 1.3900 .
C98 Cl5 1.701(18) .
C99 Cl4 1.62(2) .
Dy1 N2 2.436(11) 2_565
Dy1 N2 2.436(11) .
Dy1 N1 2.438(12) .
Dy1 N1 2.438(12) 2_565
Dy1 N5 2.465(11) .
Dy1 N5 2.465(11) 2_565
Dy1 N3 2.472(10) 2_565
Dy1 N3 2.472(10) .
N6 C38 1.321(18) 2_565
